data_7203721
loop_
_publ_author_name
'Liu, Qing -Yan'
'Xu, Li'

_publ_section_title
;
 (H2O)12-containing infinite chain encapsulated in supramolecular open
 framework built of cadmium(ii), 1,3-di(4-pyridyl)propane and
 5-sulfoisophthalic acid monosodium salt
;
_journal_issue 12
_journal_name_full CrystEngComm
_journal_page_first 87
_journal_paper_doi 10.1039/b418341j
_journal_volume 7
_journal_year 2005
_chemical_formula_iupac '[Cd (C8 H3 O7 S ) (C13 H14 N2) (H2 O)3] 0.5Cd(H2 O)6 (H2 O)5'
_chemical_formula_moiety '(C21 H23 Cd N2 O10 S), 0.5(Cd H12 O6), 5(H2 O)'
_chemical_formula_sum 'C21 H39 Cd1.5 N2 O18 S'
_chemical_formula_weight 808.20
_chemical_name_systematic
;
?
;
_space_group_IT_number 14
_symmetry_cell_setting monoclinic
_symmetry_space_group_name_Hall '-P 2ybc'
_symmetry_space_group_name_H-M 'P 1 21/c 1'
_atom_sites_solution_hydrogens geom
_atom_sites_solution_primary direct
_atom_sites_solution_secondary difmap
_audit_creation_method SHELXL-97
_cell_angle_alpha 90.00
_cell_angle_beta 95.439(6)
_cell_angle_gamma 90.00
_cell_formula_units_Z 4
_cell_length_a 7.4613(9)
_cell_length_b 20.3543(19)
_cell_length_c 20.470(2)
_cell_measurement_reflns_used 8205
_cell_measurement_temperature 293(2)
_cell_measurement_theta_max 25.0264
_cell_measurement_theta_min 1.9984
_cell_volume 3094.8(6)
_computing_cell_refinement 'Bruker XSCANS'
_computing_data_collection 'Bruker XSCANS'
_computing_data_reduction 'Bruker SHELXTL'
_computing_molecular_graphics SHELXTL
_computing_publication_material SHELXTL
_computing_structure_refinement 'SHELXL-97 (Sheldrick, 1997)'
_computing_structure_solution 'SHELXS-97 (Sheldrick, 1990)'
_diffrn_ambient_temperature 293(2)
_diffrn_measured_fraction_theta_full 0.999
_diffrn_measured_fraction_theta_max 0.999
_diffrn_measurement_device_type 'Bruker P4'
_diffrn_measurement_method '\w scans'
_diffrn_radiation_monochromator graphite
_diffrn_radiation_source 'fine-focus sealed tube'
_diffrn_radiation_type MoK\a
_diffrn_radiation_wavelength 0.71073
_diffrn_reflns_av_R_equivalents 0.0491
_diffrn_reflns_av_sigmaI/netI 0.0458
_diffrn_reflns_limit_h_max 8
_diffrn_reflns_limit_h_min -8
_diffrn_reflns_limit_k_max 24
_diffrn_reflns_limit_k_min -24
_diffrn_reflns_limit_l_max 23
_diffrn_reflns_limit_l_min -24
_diffrn_reflns_number 19587
_diffrn_reflns_theta_full 25.03
_diffrn_reflns_theta_max 25.03
_diffrn_reflns_theta_min 2.24
_diffrn_standards_decay_% 0
_diffrn_standards_interval_count 0
_diffrn_standards_interval_time .
_diffrn_standards_number 0
_exptl_absorpt_coefficient_mu 1.188
_exptl_absorpt_correction_T_max 0.9588
_exptl_absorpt_correction_T_min 0.8668
_exptl_absorpt_correction_type multi-scan
_exptl_absorpt_process_details 'SADABS (Sheldrick, 1996)'
_exptl_crystal_colour colorless
_exptl_crystal_density_diffrn 1.735
_exptl_crystal_density_method 'not measured'
_exptl_crystal_description Prism
_exptl_crystal_F_000 1644
_exptl_crystal_size_max 0.40
_exptl_crystal_size_mid 0.12
_exptl_crystal_size_min 0.04
_refine_diff_density_max 0.856
_refine_diff_density_min -0.566
_refine_diff_density_rms 0.096
_refine_ls_extinction_method none
_refine_ls_goodness_of_fit_ref 1.033
_refine_ls_hydrogen_treatment constr
_refine_ls_matrix_type full
_refine_ls_number_parameters 446
_refine_ls_number_reflns 5460
_refine_ls_number_restraints 1
_refine_ls_restrained_S_all 1.033
_refine_ls_R_factor_all 0.0550
_refine_ls_R_factor_gt 0.0487
_refine_ls_shift/su_max 0.000
_refine_ls_shift/su_mean 0.000
_refine_ls_structure_factor_coef Fsqd
_refine_ls_weighting_details 'calc w=1/[\s^2^(Fo^2^)+(0.0282P)^2^+16.5054P] where P=(Fo^2^+2Fc^2^)/3'
_refine_ls_weighting_scheme calc
_refine_ls_wR_factor_gt 0.0954
_refine_ls_wR_factor_ref 0.0987
_reflns_number_gt 5061
_reflns_number_total 5460
_reflns_threshold_expression >2sigma(I)
_cod_data_source_file b418341j.txt
_cod_data_source_block '[Cd(dpp)(sip)(H2O)3]'
_cod_depositor_comments
;
The following automatic conversions were performed:
'_symmetry_cell_setting' value 'Monoclinic' changed to 'monoclinic'
according to '/home/saulius/struct/CIF-dictionaries/cif_core.dic'
dictionary named 'cif_core.dic' version 2.4.1 from
2010-06-29.

'_exptl_absorpt_correction_type' value 'Multi-scan' changed
to 'multi-scan' according to
'/home/saulius/struct/CIF-dictionaries/cif_core.dic' dictionary named
'cif_core.dic' version 2.4.1 from 2010-06-29.

Automatic conversion script
Id: cif_fix_enum 1527 2010-12-29 10:47:43Z saulius 
;
_cod_original_cell_volume 3094.7(6)
_cod_original_sg_symbol_Hall -P2ybc
_cod_original_sg_symbol_H-M P2(1)/c
_cod_original_formula_sum 'C21 H39 Cd1.50 N2 O18 S'
_cod_database_code 7203721

loop_
_symmetry_equiv_pos_as_xyz
'x, y, z'
'-x, y+1/2, -z+1/2'
'-x, -y, -z'
'x, -y-1/2, z-1/2'

loop_
_atom_site_label
_atom_site_type_symbol
_atom_site_fract_x
_atom_site_fract_y
_atom_site_fract_z
_atom_site_U_iso_or_equiv
_atom_site_adp_type
_atom_site_occupancy
_atom_site_symmetry_multiplicity
_atom_site_calc_flag
_atom_site_refinement_flags
_atom_site_disorder_assembly
_atom_site_disorder_group
Cd1 Cd 0.38252(5) 0.186414(16) 0.439496(16) 0.01461(11) Uani 1 1 d . . .
Cd2 Cd 0.5000 0.0000 1.0000 0.02538(15) Uani 1 2 d S . .
S1 S 0.53225(18) 0.00748(6) 0.75027(6) 0.0219(3) Uani 1 1 d . . .
O1 O 0.4830(5) 0.16905(16) 0.54527(15) 0.0192(7) Uani 1 1 d . . .
O1W O 0.8590(6) 0.1363(2) 1.10851(19) 0.0284(9) Uani 1 1 d . . .
H1WA H 0.861(9) 0.125(3) 1.145(3) 0.043 Uiso 1 1 d . . .
H1WB H 0.777(9) 0.163(3) 1.104(3) 0.043 Uiso 1 1 d . . .
O2 O 0.6129(5) 0.26399(17) 0.57723(16) 0.0255(8) Uani 1 1 d . . .
O2W O 0.1509(6) 0.1462(2) 1.0390(2) 0.0297(9) Uani 1 1 d . . .
H2WA H 0.071(9) 0.149(3) 1.069(3) 0.045 Uiso 1 1 d . . .
H2WB H 0.127(9) 0.124(3) 1.007(3) 0.045 Uiso 1 1 d . . .
O3 O 0.8273(5) 0.21053(16) 0.88258(15) 0.0189(7) Uani 1 1 d . . .
O3W O 0.0324(6) 0.0361(2) 0.8125(2) 0.0371(10) Uani 1 1 d . . .
H3WA H -0.057(10) 0.007(4) 0.803(3) 0.056 Uiso 1 1 d . . .
H3WB H 0.134(10) 0.020(4) 0.807(4) 0.056 Uiso 1 1 d . . .
O4 O 0.8100(5) 0.29666(16) 0.81600(16) 0.0234(8) Uani 1 1 d . . .
O4W O 0.9695(6) 0.09378(19) 0.92739(19) 0.0277(9) Uani 1 1 d . . .
H4WA H 0.920(9) 0.127(3) 0.907(3) 0.042 Uiso 1 1 d . . .
H4WB H 1.018(9) 0.072(3) 0.899(3) 0.042 Uiso 1 1 d . . .
O5 O 0.4528(7) -0.02183(19) 0.6911(2) 0.0453(12) Uani 1 1 d . . .
O5W O 0.8513(6) 0.1005(2) 1.2354(2) 0.0313(9) Uani 1 1 d . . .
H5WA H 0.766(9) 0.078(4) 1.240(3) 0.047 Uiso 1 1 d . . .
H5WB H 0.841(9) 0.138(3) 1.257(3) 0.047 Uiso 1 1 d . . .
O6 O 0.6909(6) -0.02492(19) 0.7787(2) 0.0472(12) Uani 1 1 d . . .
O7 O 0.4037(7) 0.0147(2) 0.7995(2) 0.0544(13) Uani 1 1 d . . .
O8 O 0.1201(5) 0.23671(18) 0.46913(17) 0.0227(8) Uani 1 1 d . . .
H8A H 0.1465 0.2706 0.4895 0.034 Uiso 1 1 calc R . .
H8B H 0.035(8) 0.242(3) 0.445(3) 0.034 Uiso 1 1 d . . .
O9 O 0.6273(5) 0.12839(17) 0.40005(17) 0.0196(8) Uani 1 1 d . . .
H9B H 0.6783 0.1521 0.3753 0.029 Uiso 1 1 calc R . .
H9C H 0.600(8) 0.098(3) 0.379(3) 0.029 Uiso 1 1 d . . .
O10 O 0.5363(5) 0.28883(16) 0.45266(17) 0.0191(7) Uani 1 1 d . . .
H10B H 0.5765 0.2933 0.4911 0.029 Uiso 1 1 calc R . .
H10C H 0.636(8) 0.283(3) 0.436(3) 0.029 Uiso 1 1 d . . .
O11 O 0.5731(6) -0.08184(19) 1.0744(2) 0.0353(10) Uani 1 1 d . . .
H11A H 0.5321 -0.1168 1.0598 0.053 Uiso 1 1 calc R . .
H11B H 0.583(10) -0.072(4) 1.111(3) 0.053 Uiso 1 1 d . . .
O12 O 0.7833(6) 0.0357(2) 1.0203(2) 0.0318(9) Uani 1 1 d D . .
H12B H 0.836(8) 0.049(3) 0.987(2) 0.048 Uiso 1 1 d D . .
H12C H 0.792(9) 0.066(3) 1.046(3) 0.048 Uiso 1 1 d . . .
O13 O 0.4287(6) 0.0667(2) 1.0833(2) 0.0369(10) Uani 1 1 d . . .
H13B H 0.4249 0.0449 1.1168 0.055 Uiso 1 1 calc R . .
H13C H 0.344(15) 0.095(6) 1.075(6) 0.14(5) Uiso 1 1 d . . .
N1 N 0.3033(5) 0.22140(19) 0.33459(19) 0.0168(9) Uani 1 1 d . . .
N2 N -0.2422(5) 0.58653(19) 0.06590(19) 0.0171(9) Uani 1 1 d . . .
C1 C 0.6000(6) 0.1796(2) 0.6565(2) 0.0151(10) Uani 1 1 d . . .
C2 C 0.6740(6) 0.2185(2) 0.7075(2) 0.0148(10) Uani 1 1 d . . .
H2A H 0.6997 0.2623 0.6994 0.018 Uiso 1 1 calc R . .
C3 C 0.7108(6) 0.1937(2) 0.7708(2) 0.0133(9) Uani 1 1 d . . .
C4 C 0.6690(6) 0.1284(2) 0.7827(2) 0.0163(10) Uani 1 1 d . . .
H4A H 0.6920 0.1110 0.8247 0.020 Uiso 1 1 calc R . .
C5 C 0.5925(6) 0.0889(2) 0.7315(2) 0.0145(10) Uani 1 1 d . . .
C6 C 0.5593(6) 0.1144(2) 0.6693(2) 0.0158(10) Uani 1 1 d . . .
H6A H 0.5091 0.0877 0.6354 0.019 Uiso 1 1 calc R . .
C7 C 0.5636(6) 0.2067(2) 0.5881(2) 0.0156(10) Uani 1 1 d . . .
C8 C 0.7891(6) 0.2373(2) 0.8264(2) 0.0176(10) Uani 1 1 d . . .
C9 C 0.3005(7) 0.1838(2) 0.2803(2) 0.0194(11) Uani 1 1 d . . .
H9A H 0.3404 0.1406 0.2846 0.023 Uiso 1 1 calc R . .
C10 C 0.2413(7) 0.2067(2) 0.2188(2) 0.0196(11) Uani 1 1 d . . .
H10A H 0.2426 0.1793 0.1825 0.024 Uiso 1 1 calc R . .
C11 C 0.1794(6) 0.2711(2) 0.2110(2) 0.0155(10) Uani 1 1 d . . .
C12 C 0.1837(7) 0.3095(2) 0.2670(2) 0.0183(10) Uani 1 1 d . . .
H12A H 0.1458 0.3531 0.2640 0.022 Uiso 1 1 calc R . .
C13 C 0.2441(7) 0.2832(2) 0.3268(2) 0.0174(10) Uani 1 1 d . . .
H13A H 0.2439 0.3097 0.3638 0.021 Uiso 1 1 calc R . .
C14 C 0.1073(7) 0.2963(2) 0.1441(2) 0.0172(10) Uani 1 1 d . . .
H14A H 0.0024 0.2706 0.1286 0.021 Uiso 1 1 calc R . .
H14B H 0.1979 0.2895 0.1138 0.021 Uiso 1 1 calc R . .
C15 C 0.0555(7) 0.3686(2) 0.1430(2) 0.0172(10) Uani 1 1 d . . .
H15A H -0.0321 0.3761 0.1743 0.021 Uiso 1 1 calc R . .
H15B H 0.1612 0.3948 0.1564 0.021 Uiso 1 1 calc R . .
C16 C -0.0231(7) 0.3906(2) 0.0755(2) 0.0201(11) Uani 1 1 d . . .
H16A H 0.0695 0.3873 0.0454 0.024 Uiso 1 1 calc R . .
H16B H -0.1195 0.3608 0.0602 0.024 Uiso 1 1 calc R . .
C17 C -0.0954(7) 0.4594(2) 0.0733(2) 0.0166(10) Uani 1 1 d . . .
C18 C -0.0363(7) 0.5074(3) 0.1179(3) 0.0263(12) Uani 1 1 d . . .
H18A H 0.0540 0.4982 0.1511 0.032 Uiso 1 1 calc R . .
C19 C -0.1132(7) 0.5697(2) 0.1125(2) 0.0234(12) Uani 1 1 d . . .
H19A H -0.0724 0.6014 0.1431 0.028 Uiso 1 1 calc R . .
C20 C -0.2977(7) 0.5396(2) 0.0219(2) 0.0191(11) Uani 1 1 d . . .
H20A H -0.3868 0.5502 -0.0113 0.023 Uiso 1 1 calc R . .
C21 C -0.2295(7) 0.4773(2) 0.0238(2) 0.0205(11) Uani 1 1 d . . .
H21A H -0.2719 0.4467 -0.0077 0.025 Uiso 1 1 calc R . .

loop_
_atom_site_aniso_label
_atom_site_aniso_U_11
_atom_site_aniso_U_22
_atom_site_aniso_U_33
_atom_site_aniso_U_23
_atom_site_aniso_U_13
_atom_site_aniso_U_12
Cd1 0.0192(2) 0.01096(18) 0.01299(18) 0.00090(13) -0.00227(13) -0.00076(14)
Cd2 0.0301(3) 0.0163(3) 0.0290(3) 0.0043(2) -0.0012(2) 0.0001(2)
S1 0.0259(7) 0.0134(6) 0.0259(7) 0.0028(5) -0.0008(5) -0.0049(5)
O1 0.028(2) 0.0158(17) 0.0130(17) 0.0002(13) -0.0045(14) -0.0042(15)
O1W 0.034(2) 0.029(2) 0.022(2) 0.0024(17) 0.0021(18) 0.0093(18)
O2 0.041(2) 0.0174(19) 0.0168(18) 0.0031(14) -0.0039(16) -0.0077(17)
O2W 0.033(2) 0.029(2) 0.027(2) 0.0001(17) 0.0013(18) 0.0009(18)
O3 0.027(2) 0.0161(17) 0.0128(17) -0.0002(13) -0.0021(15) 0.0017(15)
O3W 0.035(3) 0.032(2) 0.045(3) -0.0118(19) 0.007(2) 0.003(2)
O4 0.038(2) 0.0137(18) 0.0184(18) -0.0014(13) -0.0010(16) -0.0022(16)
O4W 0.036(2) 0.023(2) 0.023(2) 0.0044(16) -0.0021(17) 0.0082(17)
O5 0.075(3) 0.018(2) 0.038(2) 0.0040(17) -0.020(2) -0.016(2)
O5W 0.039(3) 0.023(2) 0.032(2) -0.0059(17) 0.0048(19) -0.0051(18)
O6 0.042(3) 0.017(2) 0.078(3) 0.017(2) -0.024(2) -0.0028(18)
O7 0.067(3) 0.038(3) 0.063(3) 0.000(2) 0.035(3) -0.021(2)
O8 0.027(2) 0.0222(19) 0.0186(19) -0.0030(15) -0.0012(15) 0.0045(16)
O9 0.026(2) 0.0144(17) 0.0185(18) 0.0013(14) 0.0031(15) -0.0004(15)
O10 0.0219(19) 0.0177(18) 0.0169(18) -0.0009(14) -0.0018(15) -0.0050(15)
O11 0.050(3) 0.021(2) 0.033(2) 0.0029(18) -0.009(2) -0.0056(19)
O12 0.034(2) 0.030(2) 0.032(2) -0.0043(17) 0.0065(19) -0.0041(19)
O13 0.053(3) 0.028(2) 0.029(2) 0.0015(17) -0.001(2) 0.009(2)
N1 0.023(2) 0.012(2) 0.014(2) 0.0030(16) -0.0033(17) -0.0010(17)
N2 0.021(2) 0.012(2) 0.017(2) 0.0003(16) -0.0017(17) 0.0001(17)
C1 0.013(2) 0.015(2) 0.017(2) 0.0012(19) 0.0027(19) -0.0005(19)
C2 0.014(2) 0.016(2) 0.014(2) 0.0000(18) 0.0007(19) 0.0021(19)
C3 0.013(2) 0.014(2) 0.014(2) 0.0005(18) 0.0021(18) 0.0040(19)
C4 0.017(3) 0.018(2) 0.013(2) 0.0027(19) -0.0012(19) 0.005(2)
C5 0.011(2) 0.013(2) 0.019(2) 0.0005(18) 0.0042(19) -0.0009(19)
C6 0.010(2) 0.017(2) 0.020(3) -0.0047(19) -0.0007(19) -0.0007(19)
C7 0.014(2) 0.016(2) 0.016(2) 0.0014(19) -0.001(2) 0.003(2)
C8 0.016(3) 0.017(3) 0.020(3) -0.003(2) 0.001(2) 0.001(2)
C9 0.022(3) 0.014(2) 0.022(3) 0.000(2) -0.004(2) 0.006(2)
C10 0.024(3) 0.015(2) 0.019(3) -0.0010(19) -0.002(2) 0.002(2)
C11 0.013(2) 0.017(2) 0.017(2) 0.0028(19) 0.0018(19) -0.0002(19)
C12 0.018(3) 0.014(2) 0.023(3) 0.002(2) -0.001(2) 0.002(2)
C13 0.023(3) 0.013(2) 0.017(2) -0.0019(19) 0.004(2) -0.002(2)
C14 0.017(3) 0.021(3) 0.013(2) 0.0028(19) 0.001(2) 0.001(2)
C15 0.018(3) 0.015(2) 0.018(2) 0.0007(19) 0.000(2) 0.001(2)
C16 0.020(3) 0.019(3) 0.021(3) 0.004(2) 0.001(2) 0.003(2)
C17 0.016(3) 0.020(3) 0.014(2) 0.0037(19) 0.0041(19) 0.003(2)
C18 0.031(3) 0.026(3) 0.019(3) -0.001(2) -0.011(2) 0.011(2)
C19 0.031(3) 0.020(3) 0.017(3) -0.003(2) -0.009(2) 0.000(2)
C20 0.022(3) 0.014(2) 0.020(3) -0.0003(19) -0.004(2) 0.002(2)
C21 0.026(3) 0.016(2) 0.018(3) -0.001(2) -0.002(2) -0.001(2)

loop_
_atom_type_symbol
_atom_type_description
_atom_type_scat_dispersion_real
_atom_type_scat_dispersion_imag
_atom_type_scat_source
C C 0.0033 0.0016 'International Tables Vol C Tables 4.2.6.8 and 6.1.1.4'
H H 0.0000 0.0000 'International Tables Vol C Tables 4.2.6.8 and 6.1.1.4'
N N 0.0061 0.0033 'International Tables Vol C Tables 4.2.6.8 and 6.1.1.4'
O O 0.0106 0.0060 'International Tables Vol C Tables 4.2.6.8 and 6.1.1.4'
S S 0.1246 0.1234 'International Tables Vol C Tables 4.2.6.8 and 6.1.1.4'
Cd Cd -0.8075 1.2024 'International Tables Vol C Tables 4.2.6.8 and 6.1.1.4'

loop_
_geom_angle_atom_site_label_1
_geom_angle_atom_site_label_2
_geom_angle_atom_site_label_3
_geom_angle
_geom_angle_site_symmetry_1
_geom_angle_site_symmetry_3
_geom_angle_publ_flag
O1 Cd1 N2 90.93(13) . 2_545 ?
O1 Cd1 N1 170.13(13) . . ?
N2 Cd1 N1 98.93(14) 2_545 . ?
O1 Cd1 O8 91.72(12) . . ?
N2 Cd1 O8 90.63(14) 2_545 . ?
N1 Cd1 O8 87.65(13) . . ?
O1 Cd1 O9 92.98(12) . . ?
N2 Cd1 O9 84.54(13) 2_545 . ?
N1 Cd1 O9 88.53(13) . . ?
O8 Cd1 O9 173.31(13) . . ?
O1 Cd1 O10 85.16(12) . . ?
N2 Cd1 O10 176.08(13) 2_545 . ?
N1 Cd1 O10 84.99(13) . . ?
O8 Cd1 O10 89.64(13) . . ?
O9 Cd1 O10 95.49(12) . . ?
O12 Cd2 O12 180.000(1) 3_657 . ?
O12 Cd2 O13 92.79(16) 3_657 . ?
O12 Cd2 O13 87.21(16) . . ?
O12 Cd2 O13 87.21(16) 3_657 3_657 ?
O12 Cd2 O13 92.79(16) . 3_657 ?
O13 Cd2 O13 180.000(1) . 3_657 ?
O12 Cd2 O11 87.23(15) 3_657 3_657 ?
O12 Cd2 O11 92.77(16) . 3_657 ?
O13 Cd2 O11 90.35(15) . 3_657 ?
O13 Cd2 O11 89.65(15) 3_657 3_657 ?
O12 Cd2 O11 92.77(16) 3_657 . ?
O12 Cd2 O11 87.23(15) . . ?
O13 Cd2 O11 89.65(15) . . ?
O13 Cd2 O11 90.35(15) 3_657 . ?
O11 Cd2 O11 180.000(2) 3_657 . ?
O5 S1 O6 114.4(3) . . ?
O5 S1 O7 112.3(3) . . ?
O6 S1 O7 109.7(3) . . ?
O5 S1 C5 107.5(2) . . ?
O6 S1 C5 107.6(2) . . ?
O7 S1 C5 104.6(2) . . ?
C7 O1 Cd1 131.4(3) . . ?
H1WA O1W H1WB 106(7) . . ?
H2WA O2W H2WB 119(6) . . ?
H3WA O3W H3WB 112(7) . . ?
H4WA O4W H4WB 106(6) . . ?
H5WA O5W H5WB 109(7) . . ?
Cd1 O8 H8A 109.5 . . ?
Cd1 O8 H8B 124(5) . . ?
H8A O8 H8B 110.2 . . ?
Cd1 O9 H9B 109.5 . . ?
Cd1 O9 H9C 115(4) . . ?
H9B O9 H9C 103.8 . . ?
Cd1 O10 H10B 109.5 . . ?
Cd1 O10 H10C 106(4) . . ?
H10B O10 H10C 98.4 . . ?
Cd2 O11 H11A 109.5 . . ?
Cd2 O11 H11B 117(6) . . ?
H11A O11 H11B 124.7 . . ?
Cd2 O12 H12B 117(5) . . ?
Cd2 O12 H12C 113(5) . . ?
H12B O12 H12C 105(7) . . ?
Cd2 O13 H13B 109.5 . . ?
Cd2 O13 H13C 118(8) . . ?
H13B O13 H13C 116.8 . . ?
C13 N1 C9 117.2(4) . . ?
C13 N1 Cd1 117.2(3) . . ?
C9 N1 Cd1 125.5(3) . . ?
C19 N2 C20 116.7(4) . . ?
C19 N2 Cd1 124.0(3) . 2 ?
C20 N2 Cd1 119.1(3) . 2 ?
C2 C1 C6 118.9(4) . . ?
C2 C1 C7 121.1(4) . . ?
C6 C1 C7 120.0(4) . . ?
C1 C2 C3 121.6(4) . . ?
C1 C2 H2A 119.2 . . ?
C3 C2 H2A 119.2 . . ?
C2 C3 C4 118.8(4) . . ?
C2 C3 C8 120.9(4) . . ?
C4 C3 C8 120.2(4) . . ?
C3 C4 C5 119.9(4) . . ?
C3 C4 H4A 120.0 . . ?
C5 C4 H4A 120.0 . . ?
C6 C5 C4 120.2(4) . . ?
C6 C5 S1 121.8(4) . . ?
C4 C5 S1 118.0(4) . . ?
C5 C6 C1 120.6(4) . . ?
C5 C6 H6A 119.7 . . ?
C1 C6 H6A 119.7 . . ?
O2 C7 O1 124.6(4) . . ?
O2 C7 C1 118.5(4) . . ?
O1 C7 C1 116.9(4) . . ?
O4 C8 O3 123.2(4) . . ?
O4 C8 C3 119.1(4) . . ?
O3 C8 C3 117.6(4) . . ?
N1 C9 C10 122.8(4) . . ?
N1 C9 H9A 118.6 . . ?
C10 C9 H9A 118.6 . . ?
C9 C10 C11 119.8(5) . . ?
C9 C10 H10A 120.1 . . ?
C11 C10 H10A 120.1 . . ?
C12 C11 C10 117.1(4) . . ?
C12 C11 C14 122.4(4) . . ?
C10 C11 C14 120.5(4) . . ?
C13 C12 C11 119.8(4) . . ?
C13 C12 H12A 120.1 . . ?
C11 C12 H12A 120.1 . . ?
N1 C13 C12 123.3(4) . . ?
N1 C13 H13A 118.3 . . ?
C12 C13 H13A 118.3 . . ?
C11 C14 C15 114.2(4) . . ?
C11 C14 H14A 108.7 . . ?
C15 C14 H14A 108.7 . . ?
C11 C14 H14B 108.7 . . ?
C15 C14 H14B 108.7 . . ?
H14A C14 H14B 107.6 . . ?
C16 C15 C14 112.0(4) . . ?
C16 C15 H15A 109.2 . . ?
C14 C15 H15A 109.2 . . ?
C16 C15 H15B 109.2 . . ?
C14 C15 H15B 109.2 . . ?
H15A C15 H15B 107.9 . . ?
C17 C16 C15 114.1(4) . . ?
C17 C16 H16A 108.7 . . ?
C15 C16 H16A 108.7 . . ?
C17 C16 H16B 108.7 . . ?
C15 C16 H16B 108.7 . . ?
H16A C16 H16B 107.6 . . ?
C18 C17 C21 117.1(4) . . ?
C18 C17 C16 123.4(4) . . ?
C21 C17 C16 119.5(4) . . ?
C17 C18 C19 119.3(5) . . ?
C17 C18 H18A 120.4 . . ?
C19 C18 H18A 120.4 . . ?
N2 C19 C18 123.7(5) . . ?
N2 C19 H19A 118.2 . . ?
C18 C19 H19A 118.2 . . ?
N2 C20 C21 123.2(5) . . ?
N2 C20 H20A 118.4 . . ?
C21 C20 H20A 118.4 . . ?
C20 C21 C17 120.0(5) . . ?
C20 C21 H21A 120.0 . . ?
C17 C21 H21A 120.0 . . ?

loop_
_geom_bond_atom_site_label_1
_geom_bond_atom_site_label_2
_geom_bond_distance
_geom_bond_site_symmetry_2
_geom_bond_publ_flag
Cd1 O1 2.251(3) . ?
Cd1 N2 2.285(4) 2_545 ?
Cd1 N1 2.286(4) . ?
Cd1 O8 2.340(4) . ?
Cd1 O9 2.380(3) . ?
Cd1 O10 2.382(3) . ?
Cd2 O12 2.237(4) 3_657 ?
Cd2 O12 2.237(4) . ?
Cd2 O13 2.280(4) . ?
Cd2 O13 2.280(4) 3_657 ?
Cd2 O11 2.287(4) 3_657 ?
Cd2 O11 2.287(4) . ?
S1 O5 1.427(4) . ?
S1 O6 1.430(4) . ?
S1 O7 1.463(5) . ?
S1 C5 1.770(5) . ?
O1 C7 1.271(6) . ?
O1W H1WA 0.77(7) . ?
O1W H1WB 0.81(7) . ?
O2 C7 1.250(6) . ?
O2W H2WA 0.89(7) . ?
O2W H2WB 0.80(7) . ?
O3 C8 1.280(6) . ?
O3W H3WA 0.91(8) . ?
O3W H3WB 0.84(8) . ?
O4 C8 1.240(6) . ?
O4W H4WA 0.85(7) . ?
O4W H4WB 0.83(7) . ?
O5W H5WA 0.80(7) . ?
O5W H5WB 0.89(7) . ?
O8 H8A 0.8200 . ?
O8 H8B 0.78(6) . ?
O9 H9B 0.8200 . ?
O9 H9C 0.78(6) . ?
O10 H10B 0.8200 . ?
O10 H10C 0.85(6) . ?
O11 H11A 0.8200 . ?
O11 H11B 0.76(7) . ?
O12 H12B 0.86(2) . ?
O12 H12C 0.80(7) . ?
O13 H13B 0.8200 . ?
O13 H13C 0.86(11) . ?
N1 C13 1.338(6) . ?
N1 C9 1.348(6) . ?
N2 C19 1.334(6) . ?
N2 C20 1.351(6) . ?
N2 Cd1 2.285(4) 2 ?
C1 C2 1.384(7) . ?
C1 C6 1.392(7) . ?
C1 C7 1.505(6) . ?
C2 C3 1.392(6) . ?
C2 H2A 0.9300 . ?
C3 C4 1.392(7) . ?
C3 C8 1.516(6) . ?
C4 C5 1.398(7) . ?
C4 H4A 0.9300 . ?
C5 C6 1.374(7) . ?
C6 H6A 0.9300 . ?
C9 C10 1.375(7) . ?
C9 H9A 0.9300 . ?
C10 C11 1.395(7) . ?
C10 H10A 0.9300 . ?
C11 C12 1.384(7) . ?
C11 C14 1.513(6) . ?
C12 C13 1.373(7) . ?
C12 H12A 0.9300 . ?
C13 H13A 0.9300 . ?
C14 C15 1.520(6) . ?
C14 H14A 0.9700 . ?
C14 H14B 0.9700 . ?
C15 C16 1.517(7) . ?
C15 H15A 0.9700 . ?
C15 H15B 0.9700 . ?
C16 C17 1.501(7) . ?
C16 H16A 0.9700 . ?
C16 H16B 0.9700 . ?
C17 C18 1.379(7) . ?
C17 C21 1.404(7) . ?
C18 C19 1.392(7) . ?
C18 H18A 0.9300 . ?
C19 H19A 0.9300 . ?
C20 C21 1.365(7) . ?
C20 H20A 0.9300 . ?
C21 H21A 0.9300 . ?

loop_
_geom_hbond_atom_site_label_D
_geom_hbond_atom_site_label_H
_geom_hbond_atom_site_label_A
_geom_hbond_distance_DH
_geom_hbond_distance_HA
_geom_hbond_distance_DA
_geom_hbond_angle_DHA
_geom_hbond_site_symmetry_A
O1W H1WA O5W 0.77(7) 1.93(7) 2.703(6) 175(7) .
O3W H3WB O7 0.84(8) 2.04(8) 2.842(7) 160(7) .
O4W H4WA O3 0.85(7) 1.89(7) 2.726(5) 165(6) .
O12 H12B O4W 0.86(2) 1.89(3) 2.728(6) 167(7) .
O12 H12C O1W 0.80(7) 1.96(7) 2.753(6) 170(7) .
O13 H13C O2W 0.86(11) 1.87(11) 2.717(6) 167(11) .
O1W H1WB O2 0.81(7) 1.97(7) 2.771(5) 167(7) 4_566
O5W H5WB O4 0.89(7) 1.82(7) 2.701(5) 167(6) 4_566
O2W H2WA O1W 0.89(7) 1.87(7) 2.720(6) 159(6) 1_455
O2W H2WB O4W 0.80(7) 2.02(7) 2.758(6) 154(7) 1_455
O3W H3WA O6 0.91(8) 2.00(8) 2.860(6) 157(6) 1_455
O3W H3WB O5W 0.84(8) 2.62(7) 3.100(6) 118(6) 3_657
O5W H5WA O7 0.80(7) 2.37(7) 3.062(6) 145(6) 3_657
O11 H11B O7 0.76(7) 2.18(7) 2.912(6) 162(8) 3_657
O13 H13B O7 0.82 2.37 3.081(7) 145.3 3_657
O4W H4WB O3W 0.83(7) 1.94(7) 2.709(6) 154(6) 1_655
O8 H8A O2W 0.82 1.97 2.778(5) 167.1 4_565
O9 H9B O4 0.82 1.94 2.755(5) 176.1 4_565
O10 H10C O3 0.85(6) 1.89(6) 2.714(5) 164(6) 4_565
O10 H10B O2 0.82 1.86 2.609(5) 152.0 .
O9 H9C O5 0.78(6) 2.11(6) 2.887(5) 171(6) 3_656
O11 H11A O10 0.82 2.00 2.796(5) 164.5 2_646
O8 H8B O3 0.78(6) 2.14(6) 2.886(5) 162(6) 4_465

loop_
_geom_torsion_atom_site_label_1
_geom_torsion_atom_site_label_2
_geom_torsion_atom_site_label_3
_geom_torsion_atom_site_label_4
_geom_torsion
_geom_torsion_site_symmetry_1
_geom_torsion_site_symmetry_2
_geom_torsion_site_symmetry_3
_geom_torsion_site_symmetry_4
_geom_torsion_publ_flag
N2 Cd1 O1 C7 -172.3(4) 2_545 . . . ?
N1 Cd1 O1 C7 4.6(10) . . . . ?
O8 Cd1 O1 C7 -81.6(4) . . . . ?
O9 Cd1 O1 C7 103.1(4) . . . . ?
O10 Cd1 O1 C7 7.9(4) . . . . ?
O1 Cd1 N1 C13 -42.3(10) . . . . ?
N2 Cd1 N1 C13 134.5(4) 2_545 . . . ?
O8 Cd1 N1 C13 44.2(4) . . . . ?
O9 Cd1 N1 C13 -141.3(4) . . . . ?
O10 Cd1 N1 C13 -45.6(4) . . . . ?
O1 Cd1 N1 C9 142.1(7) . . . . ?
N2 Cd1 N1 C9 -41.1(4) 2_545 . . . ?
O8 Cd1 N1 C9 -131.4(4) . . . . ?
O9 Cd1 N1 C9 43.1(4) . . . . ?
O10 Cd1 N1 C9 138.7(4) . . . . ?
C6 C1 C2 C3 1.0(7) . . . . ?
C7 C1 C2 C3 -179.0(4) . . . . ?
C1 C2 C3 C4 -1.1(7) . . . . ?
C1 C2 C3 C8 -179.0(4) . . . . ?
C2 C3 C4 C5 0.4(7) . . . . ?
C8 C3 C4 C5 178.3(4) . . . . ?
C3 C4 C5 C6 0.3(7) . . . . ?
C3 C4 C5 S1 -177.0(4) . . . . ?
O5 S1 C5 C6 0.9(5) . . . . ?
O6 S1 C5 C6 124.6(4) . . . . ?
O7 S1 C5 C6 -118.7(4) . . . . ?
O5 S1 C5 C4 178.2(4) . . . . ?
O6 S1 C5 C4 -58.0(4) . . . . ?
O7 S1 C5 C4 58.6(4) . . . . ?
C4 C5 C6 C1 -0.4(7) . . . . ?
S1 C5 C6 C1 176.8(4) . . . . ?
C2 C1 C6 C5 -0.2(7) . . . . ?
C7 C1 C6 C5 179.7(4) . . . . ?
Cd1 O1 C7 O2 -3.8(7) . . . . ?
Cd1 O1 C7 C1 175.8(3) . . . . ?
C2 C1 C7 O2 4.8(7) . . . . ?
C6 C1 C7 O2 -175.2(4) . . . . ?
C2 C1 C7 O1 -174.8(4) . . . . ?
C6 C1 C7 O1 5.2(7) . . . . ?
C2 C3 C8 O4 4.4(7) . . . . ?
C4 C3 C8 O4 -173.4(4) . . . . ?
C2 C3 C8 O3 -176.9(4) . . . . ?
C4 C3 C8 O3 5.2(7) . . . . ?
C13 N1 C9 C10 0.4(7) . . . . ?
Cd1 N1 C9 C10 176.0(4) . . . . ?
N1 C9 C10 C11 -0.5(8) . . . . ?
C9 C10 C11 C12 0.9(7) . . . . ?
C9 C10 C11 C14 -177.7(4) . . . . ?
C10 C11 C12 C13 -1.2(7) . . . . ?
C14 C11 C12 C13 177.5(4) . . . . ?
C9 N1 C13 C12 -0.6(7) . . . . ?
Cd1 N1 C13 C12 -176.6(4) . . . . ?
C11 C12 C13 N1 1.1(8) . . . . ?
C12 C11 C14 C15 4.9(7) . . . . ?
C10 C11 C14 C15 -176.5(4) . . . . ?
C11 C14 C15 C16 -177.6(4) . . . . ?
C14 C15 C16 C17 173.6(4) . . . . ?
C15 C16 C17 C18 25.1(7) . . . . ?
C15 C16 C17 C21 -155.2(4) . . . . ?
C21 C17 C18 C19 1.2(8) . . . . ?
C16 C17 C18 C19 -179.1(5) . . . . ?
C20 N2 C19 C18 -0.5(8) . . . . ?
Cd1 N2 C19 C18 175.8(4) 2 . . . ?
C17 C18 C19 N2 -0.4(8) . . . . ?
C19 N2 C20 C21 0.6(7) . . . . ?
Cd1 N2 C20 C21 -175.9(4) 2 . . . ?
N2 C20 C21 C17 0.2(8) . . . . ?
C18 C17 C21 C20 -1.1(7) . . . . ?
C16 C17 C21 C20 179.2(5) . . . . ?
